data_7048575
loop_
_publ_author_name
'Sun, Ziyue'
'Zhao, Yanxia'
'Prior, Timothy J.'
'Elsegood, Mark R. J.'
'Wang, Kuiyuan'
'Xing, Tian'
'Redshaw, Carl'

_publ_section_title
;
 Mono-oxo molybdenum(vi) and tungsten(vi) complexes bearing chelating
 aryloxides: synthesis, structure and ring opening polymerization of
 cyclic esters
;
_journal_name_full 'Dalton Transactions'
_journal_paper_doi 10.1039/C8DT04566F
_journal_year 2019
_chemical_absolute_configuration ad
_chemical_formula_moiety 'C72 H110 Li2 Mo2 N2 O10, 2(C2 H3 N)'
_chemical_formula_sum 'C76 H116 Li2 Mo2 N4 O10'
_chemical_formula_weight 1451.48
_space_group_crystal_system orthorhombic
_space_group_IT_number 18
_space_group_name_Hall 'P 2 2ab'
_space_group_name_H-M_alt 'P 21 21 2'
_symmetry_space_group_name_Hall 'P 2 2ab'
_symmetry_space_group_name_H-M 'P 21 21 2'
_atom_sites_solution_hydrogens geom
_atom_sites_solution_primary iterative
_atom_sites_solution_secondary difmap
_audit_creation_method SHELXL-2016/6
_audit_update_record
;
2018-08-10 deposited with the CCDC.
2018-12-26 downloaded from the CCDC.
;
_cell_angle_alpha 90
_cell_angle_beta 90
_cell_angle_gamma 90
_cell_formula_units_Z 2
_cell_length_a 18.8177(14)
_cell_length_b 19.7659(15)
_cell_length_c 10.7727(8)
_cell_measurement_reflns_used 8015
_cell_measurement_temperature 150(2)
_cell_measurement_theta_max 29.55
_cell_measurement_theta_min 2.18
_cell_volume 4006.9(5)
_computing_cell_refinement 'Bruker SAINT'
_computing_data_collection 'Bruker APEX 2'
_computing_data_reduction 'Bruker SAINT'
_computing_molecular_graphics 'Bruker SHELXTL'
_computing_publication_material 'Bruker SHELXTL'
_computing_structure_refinement 'SHELXL-2016/6 (Sheldrick, 2016)'
_computing_structure_solution 'SHELXT (Sheldrick, 2015)'
_diffrn_ambient_temperature 150(2)
_diffrn_measured_fraction_theta_full 1.000
_diffrn_measured_fraction_theta_max 0.997
_diffrn_measurement_device_type 'Bruker APEX 2 CCD area detector diffractometer'
_diffrn_measurement_method '\w rotation with narrow frames'
_diffrn_radiation_monochromator graphite
_diffrn_radiation_type MoK\a
_diffrn_radiation_wavelength 0.71073
_diffrn_reflns_av_R_equivalents 0.0956
_diffrn_reflns_av_unetI/netI 0.0911
_diffrn_reflns_Laue_measured_fraction_full 1.000
_diffrn_reflns_Laue_measured_fraction_max 0.997
_diffrn_reflns_limit_h_max 26
_diffrn_reflns_limit_h_min -26
_diffrn_reflns_limit_k_max 27
_diffrn_reflns_limit_k_min -27
_diffrn_reflns_limit_l_max 15
_diffrn_reflns_limit_l_min -14
_diffrn_reflns_number 45268
_diffrn_reflns_point_group_measured_fraction_full 1.000
_diffrn_reflns_point_group_measured_fraction_max 0.997
_diffrn_reflns_theta_full 25.242
_diffrn_reflns_theta_max 29.657
_diffrn_reflns_theta_min 1.890
_diffrn_source 'fine-focus sealed tube'
_exptl_absorpt_coefficient_mu 0.367
_exptl_absorpt_correction_T_max 0.944
_exptl_absorpt_correction_T_min 0.861
_exptl_absorpt_correction_type multi-scan
_exptl_absorpt_process_details 'SADABS v2014/5, Sheldrick, G.M., (2012)'
_exptl_crystal_colour orange
_exptl_crystal_density_diffrn 1.203
_exptl_crystal_density_method 'not measured'
_exptl_crystal_description block
_exptl_crystal_F_000 1540
_exptl_crystal_recrystallization_method 'Re-crystallisation from solvent: acetonitrile'
_exptl_crystal_size_max 0.420
_exptl_crystal_size_mid 0.260
_exptl_crystal_size_min 0.160
_refine_diff_density_max 1.422
_refine_diff_density_min -0.925
_refine_diff_density_rms 0.090
_refine_ls_abs_structure_details
; 
 Flack x determined using 3126 quotients [(I+)-(I-)]/[(I+)+(I-)] 
 (Parsons, Flack and Wagner, Acta Cryst. B69 (2013) 249-259). 
;
_refine_ls_abs_structure_Flack 0.018(18)
_refine_ls_extinction_method none
_refine_ls_goodness_of_fit_ref 1.012
_refine_ls_hydrogen_treatment constr
_refine_ls_matrix_type full
_refine_ls_number_parameters 464
_refine_ls_number_reflns 11273
_refine_ls_number_restraints 134
_refine_ls_restrained_S_all 1.012
_refine_ls_R_factor_all 0.0782
_refine_ls_R_factor_gt 0.0510
_refine_ls_shift/su_max 0.000
_refine_ls_shift/su_mean 0.000
_refine_ls_structure_factor_coef Fsqd
_refine_ls_weighting_details 'w=1/[\s^2^(Fo^2^)+(0.0430P)^2^] where P=(Fo^2^+2Fc^2^)/3'
_refine_ls_weighting_scheme calc
_refine_ls_wR_factor_gt 0.0919
_refine_ls_wR_factor_ref 0.1022
_reflns_Friedel_coverage 0.812
_reflns_Friedel_fraction_full 1.000
_reflns_Friedel_fraction_max 0.997
_reflns_number_gt 8820
_reflns_number_total 11273
_reflns_threshold_expression 'I > 2\s(I)'
_cod_data_source_file c8dt04566f2.cif
_cod_data_source_block 3dot2MeCN
_cod_database_code 7048575
_shelx_shelxl_version_number 2016/6
_shelx_space_group_comment
; 
The symmetry employed for this shelxl refinement is uniquely defined 
by the following loop, which should always be used as a source of 
symmetry information in preference to the above space-group names. 
They are only intended as comments. 
;
_shelx_estimated_absorpt_t_min 0.861
_shelx_estimated_absorpt_t_max 0.944

loop_
_space_group_symop_operation_xyz
'x, y, z'
'-x, -y, z'
'-x+1/2, y+1/2, -z'
'x+1/2, -y+1/2, -z'

loop_
_atom_site_label
_atom_site_type_symbol
_atom_site_fract_x
_atom_site_fract_y
_atom_site_fract_z
_atom_site_U_iso_or_equiv
_atom_site_adp_type
_atom_site_occupancy
_atom_site_site_symmetry_order
_atom_site_calc_flag
_atom_site_refinement_flags_posn
_atom_site_refinement_flags_adp
_atom_site_refinement_flags_occupancy
_atom_site_disorder_assembly
_atom_site_disorder_group
Mo1 Mo 0.53396(2) 0.44221(2) 0.42751(3) 0.01823(9) Uani 1 1 d . . . . .
O1 O 0.62413(15) 0.41024(15) 0.4976(3) 0.0210(6) Uani 1 1 d . . . . .
O2 O 0.49604(16) 0.35236(14) 0.4894(3) 0.0214(7) Uani 1 1 d . . . . .
O3 O 0.54434(16) 0.43071(14) 0.2750(3) 0.0253(7) Uani 1 1 d . . . . .
O4 O 0.56413(15) 0.53361(13) 0.4689(3) 0.0205(6) Uani 1 1 d . . . . .
C1 C 0.6661(2) 0.41830(19) 0.5979(4) 0.0211(9) Uani 1 1 d . . . . .
C2 C 0.7392(2) 0.43072(18) 0.5837(4) 0.0218(8) Uani 1 1 d . . . . .
C3 C 0.7805(2) 0.4331(2) 0.6912(4) 0.0244(10) Uani 1 1 d . . . . .
H3 H 0.830085 0.441117 0.683039 0.029 Uiso 1 1 calc R U . . .
C4 C 0.7528(2) 0.4242(2) 0.8091(4) 0.0265(10) Uani 1 1 d . . . . .
C5 C 0.6800(2) 0.4125(2) 0.8197(4) 0.0235(9) Uani 1 1 d . . . . .
H5 H 0.659885 0.406522 0.899846 0.028 Uiso 1 1 calc R U . . .
C6 C 0.6363(2) 0.4093(2) 0.7162(4) 0.0202(9) Uani 1 1 d . . . . .
C7 C 0.7734(2) 0.4393(3) 0.4550(4) 0.0253(9) Uani 1 1 d . . . . .
C8 C 0.7615(3) 0.3747(3) 0.3785(5) 0.0386(13) Uani 1 1 d . . . . .
H8A H 0.780885 0.381059 0.294835 0.058 Uiso 1 1 calc R U . . .
H8B H 0.710523 0.365209 0.373042 0.058 Uiso 1 1 calc R U . . .
H8C H 0.785672 0.336646 0.418763 0.058 Uiso 1 1 calc R U . . .
C9 C 0.7408(3) 0.5002(3) 0.3895(5) 0.0341(12) Uani 1 1 d . . . . .
H9A H 0.748440 0.540898 0.439746 0.051 Uiso 1 1 calc R U . . .
H9B H 0.689726 0.492835 0.378324 0.051 Uiso 1 1 calc R U . . .
H9C H 0.763393 0.506085 0.308194 0.051 Uiso 1 1 calc R U . . .
C10 C 0.8536(2) 0.4516(3) 0.4625(5) 0.0385(12) Uani 1 1 d . . . . .
H10A H 0.862933 0.490985 0.515256 0.058 Uiso 1 1 calc R U . . .
H10B H 0.872342 0.459939 0.379045 0.058 Uiso 1 1 calc R U . . .
H10C H 0.876850 0.411665 0.498046 0.058 Uiso 1 1 calc R U . . .
C11 C 0.7999(2) 0.4238(2) 0.9260(5) 0.0332(10) Uani 1 1 d . . . . .
C12 C 0.8073(4) 0.3508(3) 0.9704(6) 0.0592(18) Uani 1 1 d . . . . .
H12A H 0.830829 0.323853 0.905945 0.089 Uiso 1 1 calc R U . . .
H12B H 0.760109 0.331947 0.987108 0.089 Uiso 1 1 calc R U . . .
H12C H 0.835811 0.349667 1.046478 0.089 Uiso 1 1 calc R U . . .
C13 C 0.7658(3) 0.4658(3) 1.0289(5) 0.0514(16) Uani 1 1 d . . . . .
H13A H 0.720449 0.445299 1.053075 0.077 Uiso 1 1 calc R U . . .
H13B H 0.757446 0.511943 0.998857 0.077 Uiso 1 1 calc R U . . .
H13C H 0.797606 0.467212 1.100893 0.077 Uiso 1 1 calc R U . . .
C14 C 0.8734(3) 0.4537(3) 0.9001(5) 0.0501(15) Uani 1 1 d . . . . .
H14A H 0.901470 0.453652 0.976758 0.075 Uiso 1 1 calc R U . . .
H14B H 0.868244 0.500273 0.870069 0.075 Uiso 1 1 calc R U . . .
H14C H 0.897575 0.426444 0.837009 0.075 Uiso 1 1 calc R U . . .
C15 C 0.5566(2) 0.39312(19) 0.7273(4) 0.0204(9) Uani 1 1 d . . . . .
H15 H 0.530879 0.422809 0.667010 0.024 Uiso 1 1 calc R U . . .
C16 C 0.5259(3) 0.4074(2) 0.8562(4) 0.0287(10) Uani 1 1 d . . . . .
H16A H 0.474382 0.400122 0.854931 0.043 Uiso 1 1 calc R U . . .
H16B H 0.535922 0.454392 0.879376 0.043 Uiso 1 1 calc R U . . .
H16C H 0.547718 0.376858 0.916871 0.043 Uiso 1 1 calc R U . . .
C17 C 0.5248(2) 0.30339(18) 0.5643(4) 0.0208(8) Uani 1 1 d . . . . .
C18 C 0.5453(2) 0.31982(19) 0.6858(4) 0.0203(9) Uani 1 1 d . . . . .
C19 C 0.5585(2) 0.2675(2) 0.7695(4) 0.0251(10) Uani 1 1 d . . . . .
H19 H 0.571489 0.278651 0.852249 0.030 Uiso 1 1 calc R U . . .
C20 C 0.5532(2) 0.1999(2) 0.7367(5) 0.0282(11) Uani 1 1 d . . . . .
C21 C 0.5403(3) 0.1861(2) 0.6121(4) 0.0269(10) Uani 1 1 d . . . . .
H21 H 0.539877 0.140096 0.586676 0.032 Uiso 1 1 calc R U . . .
C22 C 0.5280(2) 0.2350(2) 0.5224(4) 0.0235(9) Uani 1 1 d . . . . .
C23 C 0.5622(3) 0.1431(2) 0.8324(5) 0.0398(13) Uani 1 1 d D U . . .
C24 C 0.5745(8) 0.1659(4) 0.9592(7) 0.081(4) Uani 0.765(11) 1 d D U P A 1
H24A H 0.535817 0.195986 0.984823 0.121 Uiso 0.765(11) 1 calc R U P A 1
H24B H 0.576233 0.126639 1.014732 0.121 Uiso 0.765(11) 1 calc R U P A 1
H24C H 0.619765 0.190327 0.963439 0.121 Uiso 0.765(11) 1 calc R U P A 1
C25 C 0.6218(4) 0.0959(4) 0.7893(8) 0.054(3) Uani 0.765(11) 1 d D U P A 1
H25A H 0.612514 0.081269 0.703918 0.081 Uiso 0.765(11) 1 calc R U P A 1
H25B H 0.667337 0.119971 0.792545 0.081 Uiso 0.765(11) 1 calc R U P A 1
H25C H 0.623805 0.056284 0.843838 0.081 Uiso 0.765(11) 1 calc R U P A 1
C26 C 0.4935(5) 0.1011(5) 0.8259(10) 0.075(3) Uani 0.765(11) 1 d D U P A 1
H26A H 0.485714 0.086006 0.740294 0.112 Uiso 0.765(11) 1 calc R U P A 1
H26B H 0.497899 0.061568 0.880312 0.112 Uiso 0.765(11) 1 calc R U P A 1
H26C H 0.453278 0.128853 0.852889 0.112 Uiso 0.765(11) 1 calc R U P A 1
C24X C 0.6360(12) 0.1493(14) 0.898(3) 0.074(10) Uani 0.235(11) 1 d D U P A 2
H24D H 0.643790 0.196314 0.922971 0.111 Uiso 0.235(11) 1 calc R U P A 2
H24E H 0.636903 0.119966 0.970929 0.111 Uiso 0.235(11) 1 calc R U P A 2
H24F H 0.673490 0.135451 0.839868 0.111 Uiso 0.235(11) 1 calc R U P A 2
C25X C 0.549(2) 0.0750(9) 0.794(3) 0.090(12) Uani 0.235(11) 1 d D U P A 2
H25D H 0.556337 0.044162 0.863540 0.136 Uiso 0.235(11) 1 calc R U P A 2
H25E H 0.499236 0.071159 0.765224 0.136 Uiso 0.235(11) 1 calc R U P A 2
H25F H 0.580740 0.063040 0.725512 0.136 Uiso 0.235(11) 1 calc R U P A 2
C26X C 0.5146(19) 0.1625(17) 0.946(3) 0.090(11) Uani 0.235(11) 1 d D U P A 2
H26D H 0.524689 0.209152 0.971367 0.135 Uiso 0.235(11) 1 calc R U P A 2
H26E H 0.464351 0.158470 0.923282 0.135 Uiso 0.235(11) 1 calc R U P A 2
H26F H 0.524817 0.131867 1.015641 0.135 Uiso 0.235(11) 1 calc R U P A 2
C27 C 0.5228(3) 0.2165(2) 0.3848(4) 0.0285(11) Uani 1 1 d . . . . .
C28 C 0.5805(3) 0.2548(2) 0.3123(5) 0.0406(13) Uani 1 1 d . . . . .
H28A H 0.627084 0.245601 0.349533 0.061 Uiso 1 1 calc R U . . .
H28B H 0.570839 0.303441 0.315579 0.061 Uiso 1 1 calc R U . . .
H28C H 0.580513 0.239631 0.225716 0.061 Uiso 1 1 calc R U . . .
C29 C 0.4499(3) 0.2325(3) 0.3298(5) 0.0418(14) Uani 1 1 d . . . . .
H29A H 0.448858 0.218673 0.242477 0.063 Uiso 1 1 calc R U . . .
H29B H 0.440970 0.281262 0.335699 0.063 Uiso 1 1 calc R U . . .
H29C H 0.413209 0.207937 0.375904 0.063 Uiso 1 1 calc R U . . .
C30 C 0.5365(3) 0.1401(2) 0.3631(5) 0.0409(12) Uani 1 1 d . . . . .
H30A H 0.582980 0.127807 0.397284 0.061 Uiso 1 1 calc R U . . .
H30B H 0.535742 0.130561 0.273856 0.061 Uiso 1 1 calc R U . . .
H30C H 0.499354 0.113614 0.404475 0.061 Uiso 1 1 calc R U . . .
Li1 Li 0.6023(4) 0.6189(4) 0.5265(7) 0.0281(17) Uani 1 1 d . . . . .
N1 N 0.6832(2) 0.66777(19) 0.4382(4) 0.0354(9) Uani 1 1 d . . . . .
C31 C 0.7223(3) 0.7041(2) 0.3962(4) 0.0302(11) Uani 1 1 d . . . . .
C32 C 0.7719(3) 0.7523(3) 0.3406(5) 0.0429(14) Uani 1 1 d . . . . .
H32A H 0.781397 0.739199 0.254469 0.064 Uiso 1 1 calc R U . . .
H32B H 0.816442 0.752164 0.387717 0.064 Uiso 1 1 calc R U . . .
H32C H 0.751069 0.797697 0.342454 0.064 Uiso 1 1 calc R U . . .
O5 O 0.62791(17) 0.63307(16) 0.6988(3) 0.0297(8) Uani 1 1 d . . . . .
C33 C 0.6797(3) 0.5896(2) 0.7558(5) 0.0370(13) Uani 1 1 d . . . . .
H33A H 0.688135 0.548925 0.704356 0.044 Uiso 1 1 calc R U . . .
H33B H 0.663821 0.575226 0.839321 0.044 Uiso 1 1 calc R U . . .
C34 C 0.7463(3) 0.6322(3) 0.7645(6) 0.0489(15) Uani 1 1 d . . . . .
H34A H 0.776765 0.625600 0.690559 0.059 Uiso 1 1 calc R U . . .
H34B H 0.773913 0.620610 0.839770 0.059 Uiso 1 1 calc R U . . .
C35 C 0.7188(3) 0.7050(3) 0.7711(6) 0.0441(14) Uani 1 1 d . . . . .
H35A H 0.728252 0.724921 0.853789 0.053 Uiso 1 1 calc R U . . .
H35B H 0.741775 0.733500 0.707047 0.053 Uiso 1 1 calc R U . . .
C36 C 0.6406(3) 0.6998(2) 0.7481(5) 0.0387(13) Uani 1 1 d . . . . .
H36A H 0.613989 0.706366 0.826422 0.046 Uiso 1 1 calc R U . . .
H36B H 0.625263 0.734760 0.687938 0.046 Uiso 1 1 calc R U . . .
N2 N 0.3022(4) 0.3322(3) 0.0863(6) 0.096(2) Uani 1 1 d . . . . .
C37 C 0.3436(4) 0.3724(4) 0.1116(5) 0.0567(17) Uani 1 1 d . . . . .
C38 C 0.3922(3) 0.4243(4) 0.1426(6) 0.071(2) Uani 1 1 d . . . . .
H38A H 0.390714 0.459645 0.078943 0.106 Uiso 1 1 calc R U . . .
H38B H 0.440291 0.405420 0.147279 0.106 Uiso 1 1 calc R U . . .
H38C H 0.379269 0.443725 0.223218 0.106 Uiso 1 1 calc R U . . .

loop_
_atom_site_aniso_label
_atom_site_aniso_U_11
_atom_site_aniso_U_22
_atom_site_aniso_U_33
_atom_site_aniso_U_23
_atom_site_aniso_U_13
_atom_site_aniso_U_12
Mo1 0.01976(16) 0.01570(13) 0.01922(16) -0.00048(15) -0.00100(16) -0.00005(15)
O1 0.0191(16) 0.0214(15) 0.0224(16) -0.0010(12) -0.0024(12) 0.0006(12)
O2 0.0263(17) 0.0138(14) 0.0241(16) 0.0006(12) -0.0045(13) -0.0032(12)
O3 0.0274(17) 0.0244(15) 0.0241(15) -0.0002(12) -0.0023(13) 0.0011(13)
O4 0.0214(15) 0.0133(12) 0.0268(17) 0.0006(11) -0.0002(12) -0.0031(11)
C1 0.027(2) 0.0135(17) 0.023(3) -0.0003(15) -0.0044(18) 0.0023(15)
C2 0.022(2) 0.0167(19) 0.027(2) -0.0009(18) -0.0001(19) 0.0018(14)
C3 0.022(2) 0.019(2) 0.032(3) -0.0021(18) -0.0046(19) 0.0004(17)
C4 0.029(3) 0.020(2) 0.031(3) -0.0012(17) -0.009(2) 0.0010(17)
C5 0.032(3) 0.0169(19) 0.021(2) -0.0006(17) 0.0005(19) 0.0014(18)
C6 0.024(2) 0.0127(18) 0.024(2) -0.0046(17) -0.0015(19) 0.0042(16)
C7 0.022(2) 0.027(2) 0.026(2) -0.001(2) 0.0013(17) 0.003(2)
C8 0.042(3) 0.038(3) 0.036(3) -0.009(2) 0.013(2) 0.002(2)
C9 0.033(3) 0.033(3) 0.037(3) 0.010(2) 0.005(2) 0.004(2)
C10 0.028(3) 0.048(3) 0.040(3) 0.006(2) 0.007(2) 0.002(2)
C11 0.038(3) 0.032(2) 0.030(2) 0.003(2) -0.014(2) -0.0033(18)
C12 0.068(4) 0.043(3) 0.066(4) 0.014(3) -0.041(3) -0.001(3)
C13 0.058(4) 0.067(4) 0.029(3) -0.014(3) -0.012(3) -0.005(3)
C14 0.044(3) 0.064(4) 0.042(3) -0.004(3) -0.017(2) -0.008(3)
C15 0.023(2) 0.0143(18) 0.023(2) -0.0012(16) 0.0018(17) 0.0046(15)
C16 0.030(3) 0.025(2) 0.031(2) -0.0022(18) 0.002(2) 0.004(2)
C17 0.019(2) 0.0169(16) 0.027(2) 0.0030(17) 0.000(2) 0.0005(15)
C18 0.018(2) 0.0159(18) 0.027(2) 0.0006(16) 0.0058(18) 0.0019(16)
C19 0.025(2) 0.025(2) 0.025(2) 0.0022(18) 0.0050(19) 0.0035(17)
C20 0.027(3) 0.016(2) 0.041(3) 0.0080(18) 0.007(2) 0.0042(16)
C21 0.026(2) 0.0158(18) 0.039(3) -0.0017(16) 0.004(2) 0.0002(18)
C22 0.020(2) 0.0163(18) 0.034(2) -0.0007(16) 0.001(2) 0.0032(19)
C23 0.049(3) 0.023(2) 0.047(3) 0.013(2) 0.007(3) 0.007(2)
C24 0.173(13) 0.031(4) 0.038(5) 0.015(3) -0.006(6) 0.023(6)
C25 0.061(5) 0.040(4) 0.062(5) 0.022(4) 0.005(4) 0.022(4)
C26 0.061(5) 0.063(6) 0.100(8) 0.049(6) 0.017(5) -0.011(4)
C24X 0.072(12) 0.064(17) 0.09(2) 0.052(16) -0.027(12) -0.010(13)
C25X 0.17(3) 0.023(8) 0.078(18) 0.027(8) -0.06(2) -0.009(12)
C26X 0.11(2) 0.10(2) 0.057(18) 0.051(14) 0.044(17) 0.02(2)
C27 0.031(3) 0.021(2) 0.033(3) -0.0061(18) 0.003(2) -0.0009(19)
C28 0.054(4) 0.030(3) 0.037(3) -0.010(2) 0.014(3) -0.003(2)
C29 0.040(3) 0.040(3) 0.046(3) -0.012(2) -0.010(3) 0.006(2)
C30 0.054(3) 0.023(2) 0.046(3) -0.010(2) 0.006(3) 0.000(3)
Li1 0.027(4) 0.023(4) 0.034(4) 0.003(3) -0.001(3) -0.006(3)
N1 0.032(2) 0.031(2) 0.043(3) 0.003(2) 0.005(2) -0.0035(17)
C31 0.029(3) 0.025(2) 0.037(3) 0.001(2) 0.003(2) 0.000(2)
C32 0.044(3) 0.027(3) 0.058(4) 0.001(2) 0.014(3) -0.009(2)
O5 0.0328(19) 0.0234(16) 0.0328(19) -0.0038(14) -0.0063(15) 0.0008(14)
C33 0.044(3) 0.024(2) 0.043(3) 0.000(2) -0.010(3) 0.006(2)
C34 0.036(3) 0.044(3) 0.067(4) -0.002(3) -0.009(3) 0.000(3)
C35 0.047(4) 0.031(3) 0.055(4) 0.002(3) -0.006(3) -0.010(2)
C36 0.045(3) 0.026(2) 0.045(3) -0.008(2) -0.004(3) 0.000(2)
N2 0.142(7) 0.081(5) 0.065(4) 0.003(4) -0.006(5) -0.034(5)
C37 0.072(5) 0.064(4) 0.035(4) -0.005(3) -0.007(3) 0.004(4)
C38 0.048(4) 0.101(6) 0.064(4) -0.034(4) -0.014(3) -0.003(4)

loop_
_atom_type_symbol
_atom_type_description
_atom_type_scat_dispersion_real
_atom_type_scat_dispersion_imag
_atom_type_scat_source
C C 0.0033 0.0016 'International Tables Vol C Tables 4.2.6.8 and 6.1.1.4'
H H 0.0000 0.0000 'International Tables Vol C Tables 4.2.6.8 and 6.1.1.4'
N N 0.0061 0.0033 'International Tables Vol C Tables 4.2.6.8 and 6.1.1.4'
O O 0.0106 0.0060 'International Tables Vol C Tables 4.2.6.8 and 6.1.1.4'
Mo Mo -1.6832 0.6857 'International Tables Vol C Tables 4.2.6.8 and 6.1.1.4'
Li Li -0.0003 0.0001 'International Tables Vol C Tables 4.2.6.8 and 6.1.1.4'

loop_
_geom_angle_atom_site_label_1
_geom_angle_atom_site_label_2
_geom_angle_atom_site_label_3
_geom_angle
_geom_angle_site_symmetry_1
_geom_angle_site_symmetry_3
O3 Mo1 O4 108.52(13) . .
O3 Mo1 O4 111.56(13) . 2_665
O4 Mo1 O4 89.79(12) . 2_665
O3 Mo1 O1 103.49(13) . .
O4 Mo1 O1 87.62(12) . .
O4 Mo1 O1 143.75(12) 2_665 .
O3 Mo1 O2 104.22(13) . .
O4 Mo1 O2 147.25(12) . .
O4 Mo1 O2 78.88(11) 2_665 .
O1 Mo1 O2 84.02(12) . .
O3 Mo1 Mo1 100.13(10) . 2_665
O4 Mo1 Mo1 48.09(8) . 2_665
O4 Mo1 Mo1 47.68(8) 2_665 2_665
O1 Mo1 Mo1 134.70(9) . 2_665
O2 Mo1 Mo1 126.36(9) . 2_665
O3 Mo1 Li1 113.03(18) . 2_665
O4 Mo1 Li1 122.46(16) . 2_665
O4 Mo1 Li1 38.64(17) 2_665 2_665
O1 Mo1 Li1 117.94(17) . 2_665
O2 Mo1 Li1 40.24(17) . 2_665
Mo1 Mo1 Li1 86.25(15) 2_665 2_665
C1 O1 Mo1 141.0(3) . .
C17 O2 Li1 117.0(3) . 2_665
C17 O2 Mo1 132.3(2) . .
Li1 O2 Mo1 98.3(2) 2_665 .
Li1 O4 Mo1 172.3(3) . .
Li1 O4 Mo1 102.2(3) . 2_665
Mo1 O4 Mo1 84.23(11) . 2_665
O1 C1 C6 118.6(4) . .
O1 C1 C2 120.4(4) . .
C6 C1 C2 120.8(4) . .
C3 C2 C1 117.4(4) . .
C3 C2 C7 120.7(4) . .
C1 C2 C7 121.8(4) . .
C4 C3 C2 123.2(4) . .
C4 C3 H3 118.4 . .
C2 C3 H3 118.4 . .
C3 C4 C5 117.8(4) . .
C3 C4 C11 122.3(4) . .
C5 C4 C11 119.8(4) . .
C6 C5 C4 121.6(4) . .
C6 C5 H5 119.2 . .
C4 C5 H5 119.2 . .
C5 C6 C1 119.1(4) . .
C5 C6 C15 121.7(4) . .
C1 C6 C15 119.1(4) . .
C9 C7 C10 107.2(4) . .
C9 C7 C8 110.5(4) . .
C10 C7 C8 107.6(4) . .
C9 C7 C2 109.7(4) . .
C10 C7 C2 112.5(3) . .
C8 C7 C2 109.4(4) . .
C7 C8 H8A 109.5 . .
C7 C8 H8B 109.5 . .
H8A C8 H8B 109.5 . .
C7 C8 H8C 109.5 . .
H8A C8 H8C 109.5 . .
H8B C8 H8C 109.5 . .
C7 C9 H9A 109.5 . .
C7 C9 H9B 109.5 . .
H9A C9 H9B 109.5 . .
C7 C9 H9C 109.5 . .
H9A C9 H9C 109.5 . .
H9B C9 H9C 109.5 . .
C7 C10 H10A 109.5 . .
C7 C10 H10B 109.5 . .
H10A C10 H10B 109.5 . .
C7 C10 H10C 109.5 . .
H10A C10 H10C 109.5 . .
H10B C10 H10C 109.5 . .
C13 C11 C12 109.0(5) . .
C13 C11 C14 107.6(4) . .
C12 C11 C14 109.8(5) . .
C13 C11 C4 110.5(4) . .
C12 C11 C4 108.3(4) . .
C14 C11 C4 111.6(4) . .
C11 C12 H12A 109.5 . .
C11 C12 H12B 109.5 . .
H12A C12 H12B 109.5 . .
C11 C12 H12C 109.5 . .
H12A C12 H12C 109.5 . .
H12B C12 H12C 109.5 . .
C11 C13 H13A 109.5 . .
C11 C13 H13B 109.5 . .
H13A C13 H13B 109.5 . .
C11 C13 H13C 109.5 . .
H13A C13 H13C 109.5 . .
H13B C13 H13C 109.5 . .
C11 C14 H14A 109.5 . .
C11 C14 H14B 109.5 . .
H14A C14 H14B 109.5 . .
C11 C14 H14C 109.5 . .
H14A C14 H14C 109.5 . .
H14B C14 H14C 109.5 . .
C16 C15 C18 112.8(3) . .
C16 C15 C6 113.6(4) . .
C18 C15 C6 108.0(3) . .
C16 C15 H15 107.4 . .
C18 C15 H15 107.4 . .
C6 C15 H15 107.4 . .
C15 C16 H16A 109.5 . .
C15 C16 H16B 109.5 . .
H16A C16 H16B 109.5 . .
C15 C16 H16C 109.5 . .
H16A C16 H16C 109.5 . .
H16B C16 H16C 109.5 . .
O2 C17 C18 119.6(3) . .
O2 C17 C22 120.0(4) . .
C18 C17 C22 120.2(4) . .
C19 C18 C17 118.7(4) . .
C19 C18 C15 119.2(4) . .
C17 C18 C15 122.0(3) . .
C20 C19 C18 122.5(4) . .
C20 C19 H19 118.8 . .
C18 C19 H19 118.8 . .
C19 C20 C21 116.6(4) . .
C19 C20 C23 121.7(4) . .
C21 C20 C23 121.7(4) . .
C22 C21 C20 124.4(4) . .
C22 C21 H21 117.8 . .
C20 C21 H21 117.8 . .
C21 C22 C17 116.6(4) . .
C21 C22 C27 121.2(4) . .
C17 C22 C27 122.1(4) . .
C24 C23 C25 110.9(7) . .
C25X C23 C20 118.1(11) . .
C24 C23 C20 115.0(5) . .
C25 C23 C20 108.9(5) . .
C24 C23 C26 110.0(7) . .
C25 C23 C26 105.8(6) . .
C20 C23 C26 105.8(5) . .
C25X C23 C24X 111.4(16) . .
C20 C23 C24X 110.2(10) . .
C25X C23 C26X 110.7(17) . .
C20 C23 C26X 106.6(13) . .
C24X C23 C26X 97.9(18) . .
C23 C24 H24A 109.5 . .
C23 C24 H24B 109.5 . .
H24A C24 H24B 109.5 . .
C23 C24 H24C 109.5 . .
H24A C24 H24C 109.5 . .
H24B C24 H24C 109.5 . .
C23 C25 H25A 109.5 . .
C23 C25 H25B 109.5 . .
H25A C25 H25B 109.5 . .
C23 C25 H25C 109.5 . .
H25A C25 H25C 109.5 . .
H25B C25 H25C 109.5 . .
C23 C26 H26A 109.5 . .
C23 C26 H26B 109.5 . .
H26A C26 H26B 109.5 . .
C23 C26 H26C 109.5 . .
H26A C26 H26C 109.5 . .
H26B C26 H26C 109.5 . .
C23 C24X H24D 109.5 . .
C23 C24X H24E 109.5 . .
H24D C24X H24E 109.5 . .
C23 C24X H24F 109.5 . .
H24D C24X H24F 109.5 . .
H24E C24X H24F 109.5 . .
C23 C25X H25D 109.5 . .
C23 C25X H25E 109.5 . .
H25D C25X H25E 109.5 . .
C23 C25X H25F 109.5 . .
H25D C25X H25F 109.5 . .
H25E C25X H25F 109.5 . .
C23 C26X H26D 109.5 . .
C23 C26X H26E 109.5 . .
H26D C26X H26E 109.5 . .
C23 C26X H26F 109.5 . .
H26D C26X H26F 109.5 . .
H26E C26X H26F 109.5 . .
C29 C27 C22 112.6(4) . .
C29 C27 C28 109.6(4) . .
C22 C27 C28 109.2(4) . .
C29 C27 C30 107.0(4) . .
C22 C27 C30 111.7(4) . .
C28 C27 C30 106.6(4) . .
C27 C28 H28A 109.5 . .
C27 C28 H28B 109.5 . .
H28A C28 H28B 109.5 . .
C27 C28 H28C 109.5 . .
H28A C28 H28C 109.5 . .
H28B C28 H28C 109.5 . .
C27 C29 H29A 109.5 . .
C27 C29 H29B 109.5 . .
H29A C29 H29B 109.5 . .
C27 C29 H29C 109.5 . .
H29A C29 H29C 109.5 . .
H29B C29 H29C 109.5 . .
C27 C30 H30A 109.5 . .
C27 C30 H30B 109.5 . .
H30A C30 H30B 109.5 . .
C27 C30 H30C 109.5 . .
H30A C30 H30C 109.5 . .
H30B C30 H30C 109.5 . .
O4 Li1 O5 121.7(4) . .
O4 Li1 O2 80.7(3) . 2_665
O5 Li1 O2 112.6(4) . 2_665
O4 Li1 N1 122.7(4) . .
O5 Li1 N1 101.1(4) . .
O2 Li1 N1 117.9(4) 2_665 .
O4 Li1 Mo1 39.20(17) . 2_665
O5 Li1 Mo1 127.3(4) . 2_665
O2 Li1 Mo1 41.47(17) 2_665 2_665
N1 Li1 Mo1 131.0(4) . 2_665
C31 N1 Li1 168.5(5) . .
N1 C31 C32 178.8(6) . .
C31 C32 H32A 109.5 . .
C31 C32 H32B 109.5 . .
H32A C32 H32B 109.5 . .
C31 C32 H32C 109.5 . .
H32A C32 H32C 109.5 . .
H32B C32 H32C 109.5 . .
C33 O5 C36 106.1(4) . .
C33 O5 Li1 119.4(4) . .
C36 O5 Li1 121.7(4) . .
O5 C33 C34 104.9(4) . .
O5 C33 H33A 110.8 . .
C34 C33 H33A 110.8 . .
O5 C33 H33B 110.8 . .
C34 C33 H33B 110.8 . .
H33A C33 H33B 108.9 . .
C33 C34 C35 104.2(4) . .
C33 C34 H34A 110.9 . .
C35 C34 H34A 110.9 . .
C33 C34 H34B 110.9 . .
C35 C34 H34B 110.9 . .
H34A C34 H34B 108.9 . .
C36 C35 C34 105.1(4) . .
C36 C35 H35A 110.7 . .
C34 C35 H35A 110.7 . .
C36 C35 H35B 110.7 . .
C34 C35 H35B 110.7 . .
H35A C35 H35B 108.8 . .
O5 C36 C35 106.7(4) . .
O5 C36 H36A 110.4 . .
C35 C36 H36A 110.4 . .
O5 C36 H36B 110.4 . .
C35 C36 H36B 110.4 . .
H36A C36 H36B 108.6 . .
N2 C37 C38 177.4(8) . .
C37 C38 H38A 109.5 . .
C37 C38 H38B 109.5 . .
H38A C38 H38B 109.5 . .
C37 C38 H38C 109.5 . .
H38A C38 H38C 109.5 . .
H38B C38 H38C 109.5 . .

loop_
_geom_bond_atom_site_label_1
_geom_bond_atom_site_label_2
_geom_bond_distance
_geom_bond_site_symmetry_2
Mo1 O3 1.670(3) .
Mo1 O4 1.945(3) .
Mo1 O4 1.958(3) 2_665
Mo1 O1 1.962(3) .
Mo1 O2 2.027(3) .
Mo1 Mo1 2.6178(7) 2_665
Mo1 Li1 3.029(8) 2_665
O1 C1 1.348(5) .
O2 C17 1.371(5) .
O2 Li1 1.977(9) 2_665
O4 Li1 1.935(8) .
C1 C6 1.404(6) .
C1 C2 1.406(6) .
C2 C3 1.396(6) .
C2 C7 1.537(6) .
C3 C4 1.384(6) .
C3 H3 0.9500 .
C4 C5 1.394(6) .
C4 C11 1.539(6) .
C5 C6 1.388(6) .
C5 H5 0.9500 .
C6 C15 1.538(6) .
C7 C9 1.524(6) .
C7 C10 1.531(6) .
C7 C8 1.536(7) .
C8 H8A 0.9800 .
C8 H8B 0.9800 .
C8 H8C 0.9800 .
C9 H9A 0.9800 .
C9 H9B 0.9800 .
C9 H9C 0.9800 .
C10 H10A 0.9800 .
C10 H10B 0.9800 .
C10 H10C 0.9800 .
C11 C13 1.526(7) .
C11 C12 1.527(7) .
C11 C14 1.531(7) .
C12 H12A 0.9800 .
C12 H12B 0.9800 .
C12 H12C 0.9800 .
C13 H13A 0.9800 .
C13 H13B 0.9800 .
C13 H13C 0.9800 .
C14 H14A 0.9800 .
C14 H14B 0.9800 .
C14 H14C 0.9800 .
C15 C16 1.530(6) .
C15 C18 1.531(5) .
C15 H15 1.0000 .
C16 H16A 0.9800 .
C16 H16B 0.9800 .
C16 H16C 0.9800 .
C17 C18 1.403(6) .
C17 C22 1.425(5) .
C18 C19 1.394(6) .
C19 C20 1.387(6) .
C19 H19 0.9500 .
C20 C21 1.391(6) .
C20 C23 1.532(6) .
C21 C22 1.386(6) .
C21 H21 0.9500 .
C22 C27 1.530(6) .
C23 C25X 1.434(18) .
C23 C24 1.457(9) .
C23 C25 1.531(8) .
C23 C26 1.538(9) .
C23 C24X 1.560(17) .
C23 C26X 1.568(18) .
C24 H24A 0.9800 .
C24 H24B 0.9800 .
C24 H24C 0.9800 .
C25 H25A 0.9800 .
C25 H25B 0.9800 .
C25 H25C 0.9800 .
C26 H26A 0.9800 .
C26 H26B 0.9800 .
C26 H26C 0.9800 .
C24X H24D 0.9800 .
C24X H24E 0.9800 .
C24X H24F 0.9800 .
C25X H25D 0.9800 .
C25X H25E 0.9800 .
C25X H25F 0.9800 .
C26X H26D 0.9800 .
C26X H26E 0.9800 .
C26X H26F 0.9800 .
C27 C29 1.527(7) .
C27 C28 1.537(7) .
C27 C30 1.550(6) .
C28 H28A 0.9800 .
C28 H28B 0.9800 .
C28 H28C 0.9800 .
C29 H29A 0.9800 .
C29 H29B 0.9800 .
C29 H29C 0.9800 .
C30 H30A 0.9800 .
C30 H30B 0.9800 .
C30 H30C 0.9800 .
Li1 O5 1.938(9) .
Li1 N1 2.039(9) .
N1 C31 1.123(6) .
C31 C32 1.461(6) .
C32 H32A 0.9800 .
C32 H32B 0.9800 .
C32 H32C 0.9800 .
O5 C33 1.437(6) .
O5 C36 1.443(6) .
C33 C34 1.512(7) .
C33 H33A 0.9900 .
C33 H33B 0.9900 .
C34 C35 1.532(8) .
C34 H34A 0.9900 .
C34 H34B 0.9900 .
C35 C36 1.494(7) .
C35 H35A 0.9900 .
C35 H35B 0.9900 .
C36 H36A 0.9900 .
C36 H36B 0.9900 .
N2 C37 1.145(8) .
C37 C38 1.414(9) .
C38 H38A 0.9800 .
C38 H38B 0.9800 .
C38 H38C 0.9800 .

loop_
_geom_hbond_atom_site_label_D
_geom_hbond_atom_site_label_H
_geom_hbond_atom_site_label_A
_geom_hbond_distance_DH
_geom_hbond_distance_HA
_geom_hbond_distance_DA
_geom_hbond_angle_DHA
C38 H38B O3 0.98 2.44 3.201(7) 133.7

loop_
_geom_torsion_atom_site_label_1
_geom_torsion_atom_site_label_2
_geom_torsion_atom_site_label_3
_geom_torsion_atom_site_label_4
_geom_torsion
_geom_torsion_site_symmetry_1
Mo1 O1 C1 C6 53.6(6) .
Mo1 O1 C1 C2 -130.8(4) .
O1 C1 C2 C3 -174.9(3) .
C6 C1 C2 C3 0.6(6) .
O1 C1 C2 C7 3.3(6) .
C6 C1 C2 C7 178.7(4) .
C1 C2 C3 C4 -0.4(6) .
C7 C2 C3 C4 -178.6(4) .
C2 C3 C4 C5 -0.1(6) .
C2 C3 C4 C11 177.2(4) .
C3 C4 C5 C6 0.4(6) .
C11 C4 C5 C6 -177.0(4) .
C4 C5 C6 C1 -0.2(6) .
C4 C5 C6 C15 177.1(4) .
O1 C1 C6 C5 175.2(4) .
C2 C1 C6 C5 -0.3(6) .
O1 C1 C6 C15 -2.1(5) .
C2 C1 C6 C15 -177.7(3) .
C3 C2 C7 C9 -120.4(4) .
C1 C2 C7 C9 61.5(5) .
C3 C2 C7 C10 -1.3(5) .
C1 C2 C7 C10 -179.4(4) .
C3 C2 C7 C8 118.3(4) .
C1 C2 C7 C8 -59.8(5) .
C3 C4 C11 C13 135.9(5) .
C5 C4 C11 C13 -46.8(6) .
C3 C4 C11 C12 -104.8(5) .
C5 C4 C11 C12 72.5(6) .
C3 C4 C11 C14 16.3(6) .
C5 C4 C11 C14 -166.5(4) .
C5 C6 C15 C16 21.8(5) .
C1 C6 C15 C16 -160.9(4) .
C5 C6 C15 C18 -104.1(4) .
C1 C6 C15 C18 73.2(5) .
Li1 O2 C17 C18 -73.4(5) 2_665
Mo1 O2 C17 C18 59.6(5) .
Li1 O2 C17 C22 101.1(5) 2_665
Mo1 O2 C17 C22 -125.8(4) .
O2 C17 C18 C19 165.0(4) .
C22 C17 C18 C19 -9.5(6) .
O2 C17 C18 C15 -17.5(6) .
C22 C17 C18 C15 168.0(4) .
C16 C15 C18 C19 -44.6(5) .
C6 C15 C18 C19 81.8(5) .
C16 C15 C18 C17 137.9(4) .
C6 C15 C18 C17 -95.7(4) .
C17 C18 C19 C20 1.2(6) .
C15 C18 C19 C20 -176.4(4) .
C18 C19 C20 C21 5.6(7) .
C18 C19 C20 C23 -175.3(4) .
C19 C20 C21 C22 -4.4(7) .
C23 C20 C21 C22 176.5(5) .
C20 C21 C22 C17 -3.5(7) .
C20 C21 C22 C27 172.8(5) .
O2 C17 C22 C21 -164.0(4) .
C18 C17 C22 C21 10.6(6) .
O2 C17 C22 C27 19.7(6) .
C18 C17 C22 C27 -165.8(4) .
C19 C20 C23 C25X 173.5(19) .
C21 C20 C23 C25X -7(2) .
C19 C20 C23 C24 1.7(9) .
C21 C20 C23 C24 -179.2(7) .
C19 C20 C23 C25 -123.4(6) .
C21 C20 C23 C25 55.7(7) .
C19 C20 C23 C26 123.3(6) .
C21 C20 C23 C26 -57.6(7) .
C19 C20 C23 C24X -57.0(16) .
C21 C20 C23 C24X 122.1(15) .
C19 C20 C23 C26X 48.2(17) .
C21 C20 C23 C26X -132.8(17) .
C21 C22 C27 C29 117.6(5) .
C17 C22 C27 C29 -66.2(6) .
C21 C22 C27 C28 -120.4(5) .
C17 C22 C27 C28 55.8(6) .
C21 C22 C27 C30 -2.8(7) .
C17 C22 C27 C30 173.3(4) .
C36 O5 C33 C34 -37.1(5) .
Li1 O5 C33 C34 105.1(5) .
O5 C33 C34 C35 27.1(6) .
C33 C34 C35 C36 -7.6(6) .
C33 O5 C36 C35 32.4(5) .
Li1 O5 C36 C35 -108.8(5) .
C34 C35 C36 O5 -14.4(6) .
